data_4072816
loop_
_publ_author_name
'Tonzetich, Zachary J.'
'Lam, Yan Choi'
'M\"uller, Peter'
'Schrock, Richard R.'

_publ_section_title
;
 Facile Synthesis of a Tungsten Alkylidyne Catalyst for Alkyne Metathesis
;
_journal_issue 3
_journal_name_full Organometallics
_journal_page_first 475
_journal_paper_doi 10.1021/om0610647
_journal_volume 26
_journal_year 2007
_chemical_formula_sum 'C34 H54 O2 W'
_chemical_formula_weight 678.62
_chemical_name_systematic
;

 ?

;
_space_group_IT_number 61
_symmetry_cell_setting orthorhombic
_symmetry_space_group_name_Hall '-P 2ac 2ab'
_symmetry_space_group_name_H-M 'P b c a'
_atom_sites_solution_hydrogens geom
_atom_sites_solution_primary direct
_atom_sites_solution_secondary difmap
_audit_creation_method SHELXL-97
_cell_angle_alpha 90.00
_cell_angle_beta 90.00
_cell_angle_gamma 90.00
_cell_formula_units_Z 8
_cell_length_a 11.5297(4)
_cell_length_b 19.4678(6)
_cell_length_c 29.0284(9)
_cell_measurement_reflns_used 9164
_cell_measurement_temperature 100(2)
_cell_measurement_theta_max 30.47
_cell_measurement_theta_min 2.17
_cell_volume 6515.7(4)
_computing_cell_refinement 'SAINT 7 (Bruker-AXS, 2005)'
_computing_data_collection 'SMART 5 (Bruker-AXS, 2003)'
_computing_data_reduction 'SAINT 7 (Bruker-AXS, 2005)'
_computing_molecular_graphics 'Bruker SHELXTL'
_computing_publication_material 'Bruker SHELXTL'
_computing_structure_refinement 'SHELXL-97 (Sheldrick, 1997)'
_computing_structure_solution 'SHELXS-97 (Sheldrick, 1990)'
_diffrn_ambient_temperature 100(2)
_diffrn_detector_area_resol_mean 8.3
_diffrn_measured_fraction_theta_full 1.000
_diffrn_measured_fraction_theta_max 1.000
_diffrn_measurement_device_type 'Bruker Smart APEX CCD'
_diffrn_measurement_method 'omega and phi scans'
_diffrn_radiation_monochromator graphite
_diffrn_radiation_source 'fine-focus sealed tube'
_diffrn_radiation_type MoK\a
_diffrn_radiation_wavelength 0.71073
_diffrn_reflns_av_R_equivalents 0.0381
_diffrn_reflns_av_sigmaI/netI 0.0177
_diffrn_reflns_limit_h_max 16
_diffrn_reflns_limit_h_min -16
_diffrn_reflns_limit_k_max 27
_diffrn_reflns_limit_k_min -27
_diffrn_reflns_limit_l_max 40
_diffrn_reflns_limit_l_min -40
_diffrn_reflns_number 108715
_diffrn_reflns_theta_full 29.57
_diffrn_reflns_theta_max 29.57
_diffrn_reflns_theta_min 2.09
_diffrn_standards_decay_% 0
_diffrn_standards_interval_count 0
_diffrn_standards_interval_time 0
_diffrn_standards_number 0
_exptl_absorpt_coefficient_mu 3.572
_exptl_absorpt_correction_T_max 0.6164
_exptl_absorpt_correction_T_min 0.4688
_exptl_absorpt_correction_type multi-scan
_exptl_absorpt_process_details 'SADABS (Sheldrick, 2005)'
_exptl_crystal_colour yellow
_exptl_crystal_density_diffrn 1.384
_exptl_crystal_density_method 'not measured'
_exptl_crystal_description block
_exptl_crystal_F_000 2784
_exptl_crystal_size_max 0.25
_exptl_crystal_size_mid 0.20
_exptl_crystal_size_min 0.15
_refine_diff_density_max 1.682
_refine_diff_density_min -0.469
_refine_diff_density_rms 0.098
_refine_ls_extinction_method none
_refine_ls_goodness_of_fit_ref 1.048
_refine_ls_hydrogen_treatment mixed
_refine_ls_matrix_type full
_refine_ls_number_parameters 354
_refine_ls_number_reflns 9132
_refine_ls_number_restraints 2
_refine_ls_restrained_S_all 1.048
_refine_ls_R_factor_all 0.0290
_refine_ls_R_factor_gt 0.0222
_refine_ls_shift/su_max 0.003
_refine_ls_shift/su_mean 0.000
_refine_ls_structure_factor_coef Fsqd
_refine_ls_weighting_details 'calc w=1/[\s^2^(Fo^2^)+(0.0282P)^2^+5.8750P] where P=(Fo^2^+2Fc^2^)/3'
_refine_ls_weighting_scheme calc
_refine_ls_wR_factor_gt 0.0523
_refine_ls_wR_factor_ref 0.0557
_reflns_number_gt 7806
_reflns_number_total 9132
_reflns_threshold_expression >2sigma(I)
_cod_data_source_file om0610647si20061120_034844.cif
_cod_data_source_block 06174
_cod_depositor_comments
;
The following automatic conversions were performed:

'_symmetry_cell_setting' value 'Orthorhombic' changed to
'orthorhombic' according to
/home/saulius/struct/CIF-dictionaries/cif_core.dic dictionary named
'cif_core.dic' version 2.4.1 from 2010-06-29.

Automatic conversion script
Id: cif_fix_values 1715 2011-07-08 13:25:40Z adriana 
;
_cod_original_sg_symbol_H-M Pbca
_cod_database_code 4072816

loop_
_symmetry_equiv_pos_as_xyz
'x, y, z'
'-x+1/2, -y, z+1/2'
'-x, y+1/2, -z+1/2'
'x+1/2, -y+1/2, -z'
'-x, -y, -z'
'x-1/2, y, -z-1/2'
'x, -y-1/2, z-1/2'
'-x-1/2, y-1/2, z'

loop_
_atom_site_label
_atom_site_type_symbol
_atom_site_fract_x
_atom_site_fract_y
_atom_site_fract_z
_atom_site_U_iso_or_equiv
_atom_site_adp_type
_atom_site_occupancy
_atom_site_symmetry_multiplicity
_atom_site_calc_flag
_atom_site_refinement_flags
C1 C 0.72814(17) -0.03851(10) 0.11928(7) 0.0168(4) Uani 1 1 d .
C2 C 0.78206(19) -0.08953(11) 0.08707(7) 0.0200(4) Uani 1 1 d .
C3 C 0.7340(3) -0.16149(13) 0.09686(11) 0.0473(8) Uani 1 1 d .
H3A H 0.7535 -0.1749 0.1285 0.071 Uiso 1 1 calc R
H3B H 0.7682 -0.1944 0.0752 0.071 Uiso 1 1 calc R
H3C H 0.6495 -0.1612 0.0931 0.071 Uiso 1 1 calc R
C4 C 0.9143(2) -0.08847(14) 0.09413(8) 0.0293(5) Uani 1 1 d .
H4A H 0.9446 -0.0430 0.0860 0.044 Uiso 1 1 calc R
H4B H 0.9503 -0.1233 0.0744 0.044 Uiso 1 1 calc R
H4C H 0.9322 -0.0984 0.1265 0.044 Uiso 1 1 calc R
C5 C 0.7549(2) -0.06942(15) 0.03698(8) 0.0306(5) Uani 1 1 d .
H5A H 0.6709 -0.0714 0.0319 0.046 Uiso 1 1 calc R
H5B H 0.7937 -0.1014 0.0160 0.046 Uiso 1 1 calc R
H5C H 0.7827 -0.0226 0.0311 0.046 Uiso 1 1 calc R
C6 C 0.78740(18) 0.03711(11) 0.20528(8) 0.0175(4) Uani 1 1 d D
H6A H 0.820(2) -0.0058(10) 0.2177(9) 0.021 Uiso 1 1 d D
H6B H 0.8477(17) 0.0598(13) 0.1864(8) 0.021 Uiso 1 1 d D
C7 C 0.75062(19) 0.08451(11) 0.24544(7) 0.0197(4) Uani 1 1 d .
C8 C 0.8598(2) 0.11157(13) 0.26949(9) 0.0312(5) Uani 1 1 d .
H8A H 0.8374 0.1401 0.2958 0.047 Uiso 1 1 calc R
H8B H 0.9052 0.1392 0.2477 0.047 Uiso 1 1 calc R
H8C H 0.9067 0.0728 0.2803 0.047 Uiso 1 1 calc R
C9 C 0.6775(2) 0.04493(14) 0.28053(9) 0.0302(5) Uani 1 1 d .
H9A H 0.7215 0.0053 0.2918 0.045 Uiso 1 1 calc R
H9B H 0.6059 0.0290 0.2658 0.045 Uiso 1 1 calc R
H9C H 0.6581 0.0752 0.3064 0.045 Uiso 1 1 calc R
C10 C 0.68031(18) 0.14613(11) 0.22754(8) 0.0204(4) Uani 1 1 d .
H10A H 0.6076 0.1298 0.2139 0.031 Uiso 1 1 calc R
H10B H 0.7255 0.1706 0.2041 0.031 Uiso 1 1 calc R
H10C H 0.6631 0.1773 0.2532 0.031 Uiso 1 1 calc R
W1 W 0.660211(6) 0.024216(4) 0.153285(3) 0.01173(3) Uani 1 1 d .
O1 O 0.52383(12) -0.01832(7) 0.17626(5) 0.0147(3) Uani 1 1 d .
C11 C 0.47550(16) -0.08283(10) 0.16963(7) 0.0143(4) Uani 1 1 d .
C12 C 0.51423(17) -0.13786(10) 0.19671(7) 0.0160(4) Uani 1 1 d .
C121 C 0.60211(18) -0.12803(11) 0.23498(7) 0.0192(4) Uani 1 1 d .
H121 H 0.6425 -0.0833 0.2296 0.023 Uiso 1 1 calc R
C122 C 0.5402(2) -0.12365(14) 0.28154(8) 0.0302(5) Uani 1 1 d .
H12A H 0.4841 -0.0858 0.2809 0.045 Uiso 1 1 calc R
H12B H 0.5973 -0.1154 0.3059 0.045 Uiso 1 1 calc R
H12C H 0.4995 -0.1669 0.2876 0.045 Uiso 1 1 calc R
C123 C 0.6943(2) -0.18438(15) 0.23667(10) 0.0387(6) Uani 1 1 d .
H12D H 0.6580 -0.2281 0.2452 0.058 Uiso 1 1 calc R
H12E H 0.7535 -0.1723 0.2595 0.058 Uiso 1 1 calc R
H12F H 0.7307 -0.1889 0.2063 0.058 Uiso 1 1 calc R
C13 C 0.46465(18) -0.20205(11) 0.18841(8) 0.0210(4) Uani 1 1 d .
H13 H 0.4905 -0.2407 0.2056 0.025 Uiso 1 1 calc R
C14 C 0.3785(2) -0.21058(12) 0.15561(8) 0.0228(4) Uani 1 1 d .
H14 H 0.3464 -0.2548 0.1503 0.027 Uiso 1 1 calc R
C15 C 0.33914(18) -0.15454(12) 0.13048(8) 0.0207(4) Uani 1 1 d .
H15 H 0.2788 -0.1607 0.1086 0.025 Uiso 1 1 calc R
C16 C 0.38656(17) -0.08931(11) 0.13681(7) 0.0164(4) Uani 1 1 d .
C161 C 0.34885(17) -0.02776(11) 0.10818(8) 0.0190(4) Uani 1 1 d .
H161 H 0.3597 0.0143 0.1275 0.023 Uiso 1 1 calc R
C162 C 0.4267(2) -0.02054(12) 0.06546(8) 0.0246(5) Uani 1 1 d .
H16A H 0.4166 -0.0607 0.0455 0.037 Uiso 1 1 calc R
H16B H 0.5080 -0.0174 0.0751 0.037 Uiso 1 1 calc R
H16C H 0.4052 0.0211 0.0485 0.037 Uiso 1 1 calc R
C163 C 0.2212(2) -0.03068(13) 0.09383(9) 0.0272(5) Uani 1 1 d .
H16D H 0.2093 -0.0693 0.0727 0.041 Uiso 1 1 calc R
H16E H 0.1999 0.0123 0.0784 0.041 Uiso 1 1 calc R
H16F H 0.1726 -0.0369 0.1212 0.041 Uiso 1 1 calc R
O2 O 0.65216(11) 0.10796(7) 0.12036(5) 0.0149(3) Uani 1 1 d .
C21 C 0.64743(17) 0.13837(10) 0.07768(7) 0.0150(4) Uani 1 1 d .
C22 C 0.74699(18) 0.14291(10) 0.05010(7) 0.0167(4) Uani 1 1 d .
C221 C 0.86235(17) 0.11630(11) 0.06814(8) 0.0194(4) Uani 1 1 d .
H221 H 0.8469 0.0718 0.0842 0.023 Uiso 1 1 calc R
C222 C 0.9519(2) 0.10232(13) 0.03024(9) 0.0285(5) Uani 1 1 d .
H22A H 0.9186 0.0711 0.0073 0.043 Uiso 1 1 calc R
H22B H 1.0211 0.0813 0.0438 0.043 Uiso 1 1 calc R
H22C H 0.9732 0.1457 0.0153 0.043 Uiso 1 1 calc R
C223 C 0.9125(2) 0.16604(13) 0.10381(9) 0.0284(5) Uani 1 1 d .
H22D H 0.9298 0.2101 0.0890 0.043 Uiso 1 1 calc R
H22E H 0.9839 0.1467 0.1167 0.043 Uiso 1 1 calc R
H22F H 0.8559 0.1732 0.1285 0.043 Uiso 1 1 calc R
C23 C 0.73558(19) 0.17538(11) 0.00753(7) 0.0209(4) Uani 1 1 d .
H23 H 0.8013 0.1790 -0.0121 0.025 Uiso 1 1 calc R
C24 C 0.6300(2) 0.20254(12) -0.00683(8) 0.0234(4) Uani 1 1 d .
H24 H 0.6240 0.2239 -0.0362 0.028 Uiso 1 1 calc R
C25 C 0.53331(19) 0.19856(11) 0.02156(8) 0.0210(4) Uani 1 1 d .
H25 H 0.4617 0.2175 0.0115 0.025 Uiso 1 1 calc R
C26 C 0.54003(17) 0.16703(10) 0.06468(7) 0.0163(4) Uani 1 1 d .
C261 C 0.43984(17) 0.16790(11) 0.09862(7) 0.0173(4) Uani 1 1 d .
H261 H 0.4451 0.1252 0.1177 0.021 Uiso 1 1 calc R
C262 C 0.32023(18) 0.16893(13) 0.07612(8) 0.0255(5) Uani 1 1 d .
H26A H 0.3075 0.2136 0.0614 0.038 Uiso 1 1 calc R
H26B H 0.2606 0.1612 0.0996 0.038 Uiso 1 1 calc R
H26C H 0.3158 0.1326 0.0528 0.038 Uiso 1 1 calc R
C263 C 0.4546(2) 0.22965(12) 0.13122(8) 0.0242(5) Uani 1 1 d .
H26D H 0.5293 0.2262 0.1472 0.036 Uiso 1 1 calc R
H26E H 0.3916 0.2298 0.1539 0.036 Uiso 1 1 calc R
H26F H 0.4522 0.2723 0.1133 0.036 Uiso 1 1 calc R

loop_
_atom_site_aniso_label
_atom_site_aniso_U_11
_atom_site_aniso_U_22
_atom_site_aniso_U_33
_atom_site_aniso_U_23
_atom_site_aniso_U_13
_atom_site_aniso_U_12
C1 0.0177(9) 0.0154(9) 0.0173(10) 0.0000(8) 0.0011(7) -0.0002(7)
C2 0.0228(10) 0.0188(10) 0.0185(10) -0.0036(8) 0.0033(8) 0.0002(8)
C3 0.070(2) 0.0215(13) 0.0504(18) -0.0129(12) 0.0300(16) -0.0088(13)
C4 0.0261(11) 0.0386(14) 0.0231(12) -0.0051(10) -0.0021(9) 0.0149(10)
C5 0.0266(11) 0.0461(15) 0.0191(11) -0.0075(11) -0.0009(9) 0.0059(11)
C6 0.0164(9) 0.0163(10) 0.0197(10) 0.0007(8) -0.0028(8) 0.0009(7)
C7 0.0238(10) 0.0180(10) 0.0173(10) -0.0026(8) -0.0058(8) -0.0014(8)
C8 0.0334(12) 0.0271(12) 0.0330(13) -0.0067(10) -0.0165(10) -0.0002(10)
C9 0.0442(14) 0.0279(12) 0.0184(11) -0.0017(10) 0.0023(10) -0.0040(10)
C10 0.0214(10) 0.0190(10) 0.0206(11) -0.0058(8) -0.0022(8) 0.0027(8)
W1 0.01230(4) 0.01164(4) 0.01125(4) 0.00049(3) -0.00044(3) -0.00006(3)
O1 0.0149(6) 0.0153(7) 0.0139(7) 0.0000(5) 0.0001(5) -0.0016(5)
C11 0.0133(8) 0.0140(9) 0.0157(9) -0.0011(7) 0.0040(7) -0.0018(7)
C12 0.0163(9) 0.0162(9) 0.0154(9) -0.0001(7) 0.0024(7) 0.0003(7)
C121 0.0207(10) 0.0186(10) 0.0183(10) 0.0038(8) -0.0013(8) -0.0004(8)
C122 0.0311(12) 0.0405(14) 0.0190(11) -0.0003(10) -0.0007(9) 0.0019(10)
C123 0.0297(13) 0.0486(17) 0.0377(15) -0.0032(13) -0.0071(11) 0.0163(12)
C13 0.0220(10) 0.0175(10) 0.0236(11) 0.0021(8) 0.0042(8) -0.0001(8)
C14 0.0252(10) 0.0187(10) 0.0245(11) -0.0043(9) 0.0034(9) -0.0082(8)
C15 0.0193(10) 0.0244(11) 0.0184(10) -0.0045(9) -0.0002(8) -0.0050(8)
C16 0.0144(8) 0.0184(10) 0.0165(9) -0.0010(8) 0.0018(7) -0.0008(7)
C161 0.0157(9) 0.0217(11) 0.0195(10) -0.0002(8) -0.0032(7) -0.0001(8)
C162 0.0242(11) 0.0286(12) 0.0209(11) 0.0050(9) -0.0011(9) 0.0002(9)
C163 0.0194(10) 0.0340(13) 0.0281(12) 0.0016(10) -0.0066(9) 0.0012(9)
O2 0.0191(7) 0.0144(7) 0.0113(6) 0.0021(5) 0.0005(5) 0.0015(5)
C21 0.0191(9) 0.0128(9) 0.0131(9) 0.0015(7) 0.0002(7) 0.0003(7)
C22 0.0179(9) 0.0138(9) 0.0183(10) 0.0008(7) 0.0023(7) 0.0000(7)
C221 0.0165(9) 0.0182(10) 0.0236(11) 0.0028(8) 0.0034(8) 0.0001(7)
C222 0.0223(11) 0.0299(12) 0.0333(13) 0.0063(10) 0.0094(9) 0.0058(9)
C223 0.0234(11) 0.0276(12) 0.0340(13) -0.0003(10) -0.0037(10) -0.0029(9)
C23 0.0244(10) 0.0203(10) 0.0180(10) 0.0014(8) 0.0066(8) 0.0004(8)
C24 0.0308(11) 0.0237(11) 0.0156(10) 0.0063(8) 0.0015(9) 0.0022(9)
C25 0.0219(10) 0.0211(10) 0.0201(10) 0.0044(8) -0.0012(8) 0.0038(8)
C26 0.0187(9) 0.0138(9) 0.0164(10) 0.0004(7) 0.0012(7) 0.0013(7)
C261 0.0184(9) 0.0158(9) 0.0175(10) 0.0026(8) 0.0019(7) 0.0016(7)
C262 0.0187(10) 0.0326(13) 0.0251(12) 0.0004(10) 0.0012(8) 0.0052(9)
C263 0.0272(11) 0.0212(11) 0.0241(11) -0.0034(9) 0.0071(9) -0.0012(8)

loop_
_atom_type_symbol
_atom_type_description
_atom_type_scat_dispersion_real
_atom_type_scat_dispersion_imag
_atom_type_scat_source
C C 0.0033 0.0016 'International Tables Vol C Tables 4.2.6.8 and 6.1.1.4'
H H 0.0000 0.0000 'International Tables Vol C Tables 4.2.6.8 and 6.1.1.4'
O O 0.0106 0.0060 'International Tables Vol C Tables 4.2.6.8 and 6.1.1.4'
W W -0.8490 6.8722 'International Tables Vol C Tables 4.2.6.8 and 6.1.1.4'

loop_
_geom_angle_atom_site_label_1
_geom_angle_atom_site_label_2
_geom_angle_atom_site_label_3
_geom_angle
C2 C1 W1 175.62(17)
C1 C2 C3 109.86(19)
C1 C2 C5 109.65(18)
C3 C2 C5 109.5(2)
C1 C2 C4 108.60(18)
C3 C2 C4 110.2(2)
C5 C2 C4 108.95(19)
C7 C6 W1 114.70(13)
C9 C7 C8 108.8(2)
C9 C7 C10 109.08(19)
C8 C7 C10 108.58(18)
C9 C7 C6 110.64(18)
C8 C7 C6 108.86(19)
C10 C7 C6 110.82(17)
C1 W1 O2 109.71(8)
C1 W1 O1 105.30(8)
O2 W1 O1 120.84(6)
C1 W1 C6 100.04(9)
O2 W1 C6 106.96(7)
O1 W1 C6 112.00(7)
C11 O1 W1 132.76(12)
O1 C11 C12 119.09(17)
O1 C11 C16 117.93(17)
C12 C11 C16 122.95(18)
C13 C12 C11 117.21(19)
C13 C12 C121 120.90(18)
C11 C12 C121 121.83(18)
C12 C121 C123 113.45(19)
C12 C121 C122 110.03(18)
C123 C121 C122 109.6(2)
C14 C13 C12 121.3(2)
C13 C14 C15 120.1(2)
C14 C15 C16 121.2(2)
C15 C16 C11 117.20(19)
C15 C16 C161 122.20(19)
C11 C16 C161 120.53(18)
C16 C161 C163 113.21(18)
C16 C161 C162 110.23(17)
C163 C161 C162 110.20(19)
C21 O2 W1 145.95(13)
O2 C21 C22 120.63(17)
O2 C21 C26 116.53(17)
C22 C21 C26 122.77(19)
C23 C22 C21 117.22(19)
C23 C22 C221 122.85(18)
C21 C22 C221 119.86(18)
C22 C221 C223 110.37(18)
C22 C221 C222 113.72(19)
C223 C221 C222 110.07(19)
C24 C23 C22 121.4(2)
C25 C24 C23 120.2(2)
C24 C25 C26 120.8(2)
C25 C26 C21 117.56(18)
C25 C26 C261 122.31(18)
C21 C26 C261 119.94(18)
C26 C261 C262 114.20(18)
C26 C261 C263 108.88(17)
C262 C261 C263 110.65(18)

loop_
_geom_bond_atom_site_label_1
_geom_bond_atom_site_label_2
_geom_bond_distance
C1 C2 1.499(3)
C1 W1 1.755(2)
C2 C3 1.533(3)
C2 C5 1.538(3)
C2 C4 1.538(3)
C6 C7 1.546(3)
C6 W1 2.119(2)
C7 C9 1.531(3)
C7 C8 1.533(3)
C7 C10 1.538(3)
W1 O2 1.8920(14)
W1 O1 1.8982(14)
O1 C11 1.387(2)
C11 C12 1.402(3)
C11 C16 1.405(3)
C12 C13 1.395(3)
C12 C121 1.516(3)
C121 C123 1.529(3)
C121 C122 1.531(3)
C13 C14 1.386(3)
C14 C15 1.389(3)
C15 C16 1.395(3)
C16 C161 1.522(3)
C161 C163 1.531(3)
C161 C162 1.537(3)
O2 C21 1.374(2)
C21 C22 1.402(3)
C21 C26 1.410(3)
C22 C23 1.394(3)
C22 C221 1.520(3)
C221 C223 1.531(3)
C221 C222 1.533(3)
C23 C24 1.391(3)
C24 C25 1.388(3)
C25 C26 1.396(3)
C26 C261 1.518(3)
C261 C262 1.526(3)
C261 C263 1.539(3)

loop_
_cod_related_entry_id
_cod_related_entry_database
_cod_related_entry_code
1 ChemSpider 30659791
